data_2203824
loop_
_publ_author_name
'Ar\?ic\?i, Cengiz'
'\"Ulk\"u, Din\,cer'
'K\?ir\?ilm\?i\,s, Cumhur'
'Koca, Murat'
'Ahmedzade, Misir'

_publ_section_title
;
 1-(1-Benzofuran-2-yl)-2-mesitylethanone
;
_journal_issue 6
_journal_name_full 'Acta Crystallographica Section E'
_journal_page_first o941
_journal_page_last o942
_journal_paper_doi 10.1107/S1600536804010116
_journal_volume 60
_journal_year 2004
_chemical_formula_iupac 'C19 H18 O2'
_chemical_formula_moiety 'C19 H18 O2'
_chemical_formula_sum 'C19 H18 O2'
_chemical_formula_weight 278.33
_space_group_IT_number 14
_symmetry_cell_setting monoclinic
_symmetry_space_group_name_Hall '-P 2ybc'
_symmetry_space_group_name_H-M 'P 1 21/c 1'
_atom_sites_solution_hydrogens geom
_atom_sites_solution_primary direct
_atom_sites_solution_secondary difmap
_atom_type_scat_source IntTabIV
_cell_angle_alpha 90.000(5)
_cell_angle_beta 95.231(5)
_cell_angle_gamma 90.000(5)
_cell_formula_units_Z 4
_cell_length_a 8.133(5)
_cell_length_b 15.762(5)
_cell_length_c 11.752(5)
_cell_measurement_reflns_used 25
_cell_measurement_temperature 293(2)
_cell_measurement_theta_max 25.65
_cell_measurement_theta_min 2.58
_cell_volume 1500.2(12)
_computing_cell_refinement 'CAD-4 EXPRESS'
_computing_data_collection 'CAD-4 EXPRESS (Enraf-Nonius, 1993)'
_computing_data_reduction 'XCAD4 (Harms & Wocadlo, 1995)'
_computing_molecular_graphics 'PLATON (Spek, 2000)'
_computing_publication_material SHELXL97
_computing_structure_refinement SHELXL97
_computing_structure_solution 'SHELXS97 (Sheldrick, 1997)'
_diffrn_measured_fraction_theta_full 0.87
_diffrn_measured_fraction_theta_max 0.87
_diffrn_measurement_device 'Enraf-Nonius CAD-4'
_diffrn_measurement_method \w/2\q
_diffrn_radiation_type MoK\a
_diffrn_radiation_wavelength 0.71073
_diffrn_reflns_av_R_equivalents 0.034
_diffrn_reflns_limit_h_max 9
_diffrn_reflns_limit_h_min -9
_diffrn_reflns_limit_k_max 0
_diffrn_reflns_limit_k_min -19
_diffrn_reflns_limit_l_max 0
_diffrn_reflns_limit_l_min -14
_diffrn_reflns_number 2570
_diffrn_reflns_theta_full 25.65
_diffrn_reflns_theta_max 25.65
_diffrn_standards_decay_% 0.7
_diffrn_standards_interval_time 120
_diffrn_standards_number 3
_exptl_absorpt_coefficient_mu 0.079
_exptl_absorpt_correction_T_max 0.980
_exptl_absorpt_correction_T_min 0.973
_exptl_absorpt_correction_type psi-scan
_exptl_absorpt_process_details '(MolEN; Fair, 1990)'
_exptl_crystal_colour colourless
_exptl_crystal_density_diffrn 1.232
_exptl_crystal_density_meas ?
_exptl_crystal_description prism
_exptl_crystal_F_000 592
_exptl_crystal_size_max 0.25
_exptl_crystal_size_mid 0.20
_exptl_crystal_size_min 0.15
_refine_diff_density_max 0.242
_refine_diff_density_min -0.206
_refine_ls_extinction_coef 0.012(3)
_refine_ls_extinction_expression Fc^*^=kFc[1+0.001xFc^2^\l^3^/sin(2\q)]^-1/4^
_refine_ls_extinction_method SHELXL97
_refine_ls_goodness_of_fit_ref 1.02
_refine_ls_hydrogen_treatment constr
_refine_ls_matrix_type full
_refine_ls_number_parameters 191
_refine_ls_number_reflns 2467
_refine_ls_number_restraints 0
_refine_ls_R_factor_gt 0.058
_refine_ls_shift/su_max 0.0001
_refine_ls_structure_factor_coef Fsqd
_refine_ls_weighting_details 'w = 1/[\s^2^(Fo^2^)+(0.0891P)^2^+0.3519P] where P = (Fo^2^+2Fc^2^)/3'
_refine_ls_weighting_scheme calc
_refine_ls_wR_factor_ref 0.154
_reflns_number_gt 1330
_reflns_number_total 2467
_reflns_threshold_expression I>2\s(I)
_cod_data_source_file wn6240.cif
_cod_data_source_block 2
_cod_original_sg_symbol_H-M 'P 21/c'
_cod_database_code 2203824

loop_
_symmetry_equiv_pos_as_xyz
'x, y, z'
'-x, y+1/2, -z+1/2'
'-x, -y, -z'
'x, -y-1/2, z-1/2'

loop_
_atom_site_label
_atom_site_fract_x
_atom_site_fract_y
_atom_site_fract_z
_atom_site_U_iso_or_equiv
_atom_site_adp_type
_atom_site_calc_flag
_atom_site_refinement_flags
_atom_site_occupancy
_atom_site_type_symbol
C1 0.2563(4) -0.0657(2) 0.9840(3) 0.0525(9) Uani d . 1 C
C2 0.1770(5) -0.0889(3) 1.0784(3) 0.0717(12) Uani d . 1 C
H2 0.0810 -0.0623 1.0970 0.086 Uiso calc R 1 H
C3 0.2491(5) -0.1535(3) 1.1424(3) 0.0751(13) Uani d . 1 C
H3 0.2012 -0.1712 1.2073 0.090 Uiso calc R 1 H
C4 0.3915(6) -0.1935(3) 1.1137(3) 0.0759(13) Uani d . 1 C
H4 0.4359 -0.2377 1.1590 0.091 Uiso calc R 1 H
C5 0.4684(5) -0.1688(3) 1.0193(3) 0.0677(11) Uani d . 1 C
H5 0.5648 -0.1953 1.0012 0.081 Uiso calc R 1 H
C6 0.3983(4) -0.1033(2) 0.9518(3) 0.0524(9) Uani d . 1 C
C7 0.4327(4) -0.0615(2) 0.8486(3) 0.0561(10) Uani d . 1 C
H7 0.5215 -0.0724 0.8063 0.067 Uiso calc R 1 H
C8 0.3135(4) -0.0036(2) 0.8239(3) 0.0489(9) Uani d . 1 C
C9 0.2804(4) 0.0570(2) 0.7308(3) 0.0512(9) Uani d . 1 C
C10 0.4041(4) 0.0576(2) 0.6416(3) 0.0553(10) Uani d . 1 C
H10A 0.4978 0.0922 0.6696 0.066 Uiso calc R 1 H
H10B 0.4439 0.0002 0.6325 0.066 Uiso calc R 1 H
C11 0.3377(4) 0.0905(2) 0.5262(3) 0.0451(9) Uani d . 1 C
C12 0.2390(4) 0.0379(2) 0.4535(3) 0.0517(9) Uani d . 1 C
C13 0.1784(5) 0.0680(3) 0.3463(3) 0.0633(11) Uani d . 1 C
H13 0.1119 0.0327 0.2983 0.076 Uiso calc R 1 H
C14 0.2132(5) 0.1476(3) 0.3094(3) 0.0659(11) Uani d . 1 C
C15 0.3131(5) 0.1992(3) 0.3822(3) 0.0619(11) Uani d . 1 C
H15 0.3396 0.2533 0.3583 0.074 Uiso calc R 1 H
C16 0.3742(4) 0.1715(2) 0.4900(3) 0.0505(9) Uani d . 1 C
C17 0.1954(5) -0.0509(2) 0.4877(4) 0.0731(12) Uani d . 1 C
H17A 0.2454 -0.0625 0.5633 0.110 Uiso calc R 1 H
H17B 0.2353 -0.0908 0.4350 0.110 Uiso calc R 1 H
H17C 0.0776 -0.0560 0.4868 0.110 Uiso calc R 1 H
C18 0.1447(6) 0.1799(4) 0.1937(4) 0.1065(18) Uani d . 1 C
H18A 0.0786 0.1365 0.1548 0.160 Uiso calc R 1 H
H18B 0.2342 0.1946 0.1495 0.160 Uiso calc R 1 H
H18C 0.0779 0.2292 0.2033 0.160 Uiso calc R 1 H
C19 0.4783(5) 0.2325(3) 0.5653(4) 0.0738(12) Uani d . 1 C
H19A 0.4915 0.2845 0.5246 0.111 Uiso calc R 1 H
H19B 0.5848 0.2077 0.5858 0.111 Uiso calc R 1 H
H19C 0.4249 0.2439 0.6332 0.111 Uiso calc R 1 H
O1 0.2027(3) -0.00337(17) 0.9070(2) 0.0617(8) Uani d . 1 O
O2 0.1611(3) 0.10315(18) 0.7255(2) 0.0755(9) Uani d . 1 O

loop_
_atom_site_aniso_label
_atom_site_aniso_U_11
_atom_site_aniso_U_22
_atom_site_aniso_U_33
_atom_site_aniso_U_12
_atom_site_aniso_U_13
_atom_site_aniso_U_23
C1 0.052(2) 0.065(2) 0.040(2) 0.0026(19) 0.0055(17) 0.0048(18)
C2 0.058(2) 0.108(3) 0.051(2) 0.005(2) 0.013(2) 0.010(2)
C3 0.075(3) 0.101(4) 0.050(2) -0.016(3) 0.009(2) 0.009(2)
C4 0.100(4) 0.074(3) 0.052(2) 0.002(3) 0.002(2) 0.011(2)
C5 0.076(3) 0.072(3) 0.055(2) 0.017(2) 0.006(2) 0.001(2)
C6 0.059(2) 0.057(2) 0.041(2) 0.0049(19) 0.0045(17) -0.0019(19)
C7 0.055(2) 0.064(2) 0.051(2) 0.011(2) 0.0150(18) 0.0002(19)
C8 0.0431(19) 0.060(2) 0.045(2) 0.0055(18) 0.0131(16) -0.0024(18)
C9 0.048(2) 0.062(2) 0.044(2) 0.0093(19) 0.0099(17) -0.0008(19)
C10 0.049(2) 0.066(2) 0.053(2) 0.0080(18) 0.0158(17) 0.0051(19)
C11 0.0399(18) 0.052(2) 0.045(2) 0.0040(16) 0.0149(16) 0.0007(17)
C12 0.0434(19) 0.057(2) 0.057(2) 0.0009(18) 0.0176(18) -0.003(2)
C13 0.050(2) 0.083(3) 0.057(3) 0.005(2) 0.0085(19) -0.012(2)
C14 0.062(3) 0.087(3) 0.050(2) 0.016(2) 0.016(2) 0.006(2)
C15 0.066(2) 0.057(2) 0.066(3) 0.008(2) 0.029(2) 0.012(2)
C16 0.051(2) 0.050(2) 0.053(2) 0.0052(17) 0.0181(18) 0.0005(18)
C17 0.063(3) 0.062(3) 0.097(3) -0.004(2) 0.024(2) -0.006(2)
C18 0.109(4) 0.155(5) 0.055(3) 0.033(4) 0.008(3) 0.024(3)
C19 0.077(3) 0.062(3) 0.085(3) -0.005(2) 0.020(2) -0.011(2)
O1 0.0527(15) 0.0825(19) 0.0529(15) 0.0164(13) 0.0201(13) 0.0080(14)
O2 0.0720(18) 0.096(2) 0.0620(17) 0.0372(17) 0.0236(14) 0.0164(15)

loop_
_geom_angle_atom_site_label_1
_geom_angle_atom_site_label_2
_geom_angle_atom_site_label_3
_geom_angle
_geom_angle_publ_flag
O1 C1 C2 124.9(3) yes
O1 C1 C6 110.4(3) yes
C2 C1 C6 124.7(4) no
C3 C2 C1 115.5(4) no
C3 C2 H2 122.2 no
C1 C2 H2 122.2 no
C2 C3 C4 122.0(4) no
C2 C3 H3 119.0 no
C4 C3 H3 119.0 no
C5 C4 C3 121.2(4) no
C5 C4 H4 119.4 no
C3 C4 H4 119.4 no
C4 C5 C6 118.4(4) no
C4 C5 H5 120.8 no
C6 C5 H5 120.8 no
C1 C6 C5 118.1(3) no
C1 C6 C7 105.5(3) no
C5 C6 C7 136.3(3) no
C8 C7 C6 107.7(3) no
C8 C7 H7 126.2 no
C6 C7 H7 126.2 no
C7 C8 O1 110.5(3) no
C7 C8 C9 133.4(3) no
O1 C8 C9 116.0(3) yes
O2 C9 C8 121.6(3) yes
O2 C9 C10 122.7(3) yes
C8 C9 C10 115.7(3) no
C11 C10 C9 114.8(3) no
C11 C10 H10A 108.6 no
C9 C10 H10A 108.6 no
C11 C10 H10B 108.6 no
C9 C10 H10B 108.6 no
H10A C10 H10B 107.6 no
C16 C11 C12 119.2(3) no
C16 C11 C10 121.6(3) no
C12 C11 C10 119.2(3) no
C11 C12 C13 119.3(4) no
C11 C12 C17 121.7(3) no
C13 C12 C17 119.0(4) no
C14 C13 C12 122.2(4) no
C14 C13 H13 118.9 no
C12 C13 H13 118.9 no
C13 C14 C15 118.0(4) no
C13 C14 C18 121.7(4) no
C15 C14 C18 120.3(4) no
C16 C15 C14 121.3(4) no
C16 C15 H15 119.3 no
C14 C15 H15 119.3 no
C15 C16 C11 120.0(4) no
C15 C16 C19 118.0(4) no
C11 C16 C19 122.0(3) no
C12 C17 H17A 109.5 no
C12 C17 H17B 109.5 no
H17A C17 H17B 109.5 no
C12 C17 H17C 109.5 no
H17A C17 H17C 109.5 no
H17B C17 H17C 109.5 no
C14 C18 H18A 109.5 no
C14 C18 H18B 109.5 no
H18A C18 H18B 109.5 no
C14 C18 H18C 109.5 no
H18A C18 H18C 109.5 no
H18B C18 H18C 109.5 no
C16 C19 H19A 109.5 no
C16 C19 H19B 109.5 no
H19A C19 H19B 109.5 no
C16 C19 H19C 109.5 no
H19A C19 H19C 109.5 no
H19B C19 H19C 109.5 no
C1 O1 C8 105.9(3) yes

loop_
_geom_bond_atom_site_label_1
_geom_bond_atom_site_label_2
_geom_bond_distance
_geom_bond_publ_flag
C1 O1 1.379(4) yes
C1 C2 1.382(5) no
C1 C6 1.381(5) no
C2 C3 1.367(6) no
C2 H2 0.9300 no
C3 C4 1.387(6) no
C3 H3 0.9300 no
C4 C5 1.378(6) no
C4 H4 0.9300 no
C5 C6 1.392(5) no
C5 H5 0.9300 no
C6 C7 1.430(5) no
C7 C8 1.343(5) no
C7 H7 0.9300 no
C8 O1 1.389(4) yes
C8 C9 1.458(5) no
C9 O2 1.210(4) yes
C9 C10 1.517(5) no
C10 C11 1.506(5) no
C10 H10A 0.9700 no
C10 H10B 0.9700 no
C11 C16 1.386(5) no
C11 C12 1.391(5) no
C12 C13 1.393(5) no
C12 C17 1.508(5) no
C13 C14 1.366(5) no
C13 H13 0.9300 no
C14 C15 1.387(6) no
C14 C18 1.510(5) no
C15 C16 1.388(5) no
C15 H15 0.9300 no
C16 C19 1.512(5) no
C17 H17A 0.9600 no
C17 H17B 0.9600 no
C17 H17C 0.9600 no
C18 H18A 0.9600 no
C18 H18B 0.9600 no
C18 H18C 0.9600 no
C19 H19A 0.9600 no
C19 H19B 0.9600 no
C19 H19C 0.9600 no

loop_
_geom_torsion_atom_site_label_1
_geom_torsion_atom_site_label_2
_geom_torsion_atom_site_label_3
_geom_torsion_atom_site_label_4
_geom_torsion
_geom_torsion_publ_flag
O1 C1 C2 C3 178.7(3) no
O1 C1 C6 C5 -179.1(3) no
C2 C1 C6 C7 178.2(4) no
C4 C5 C6 C7 -177.5(4) no
C5 C6 C7 C8 177.8(4) no
C6 C7 C8 C9 -179.3(4) no
C7 C8 C9 O2 178.9(4) no
O1 C8 C9 C10 178.8(3) no
O2 C9 C10 C11 -23.8(5) no
C8 C9 C10 C11 155.8(3) no
C9 C10 C11 C16 102.8(4) no
C9 C10 C11 C12 -78.0(4) no
C10 C11 C12 C13 -179.5(3) no
C16 C11 C12 C17 179.8(3) no
C17 C12 C13 C14 -179.8(3) no
C12 C13 C14 C18 -179.1(4) no
C18 C14 C15 C16 178.5(3) no
C14 C15 C16 C19 -178.4(3) no
C10 C11 C16 C15 178.9(3) no
C12 C11 C16 C19 179.0(3) no
C2 C1 O1 C8 -177.4(4) no
C9 C8 O1 C1 179.0(3) no

loop_
_cod_related_entry_id
_cod_related_entry_database
_cod_related_entry_code
1 ChemSpider 24732897
